data_7222289
loop_
_publ_author_name
'shi, liping'
'zhang, qian'
'gan, fengjiao'
'Zhang, Rui'
'ding, yuanli'
'liu, chun'
'Dong, Dewen'

_publ_section_title
;
 PBr3-Mediated [5+1]Annulation of alpha-Alkenoyl-alpha-Carbamoyl
 Ketene-S,S-acetals: Access to Substituted Pyridine-2,6(1H,3H)-diones
;
_journal_name_full 'RSC Adv.'
_journal_paper_doi 10.1039/C5RA13498F
_journal_year 2015
_chemical_formula_sum 'C16 H16 Cl N O2 S2'
_chemical_formula_weight 353.87
_chemical_name_systematic
; 
 ? 
;
_space_group_IT_number 14
_symmetry_cell_setting monoclinic
_symmetry_space_group_name_Hall '-P 2yn'
_symmetry_space_group_name_H-M 'P 1 21/n 1'
_atom_sites_solution_hydrogens geom
_atom_sites_solution_primary direct
_atom_sites_solution_secondary difmap
_audit_creation_method SHELXL-97
_audit_update_record
;
2015-04-06 deposited with the CCDC.
2015-09-23 downloaded from the CCDC.
;
_cell_angle_alpha 90.00
_cell_angle_beta 103.362(6)
_cell_angle_gamma 90.00
_cell_formula_units_Z 4
_cell_length_a 12.739(5)
_cell_length_b 5.382(2)
_cell_length_c 24.848(10)
_cell_measurement_reflns_used 1214
_cell_measurement_temperature 273(2)
_cell_measurement_theta_max 19.89
_cell_measurement_theta_min 2.68
_cell_volume 1657.5(11)
_computing_cell_refinement 'Bruker SMART'
_computing_data_collection 'Bruker SMART'
_computing_data_reduction 'Bruker SMART'
_computing_molecular_graphics 'Bruker SHELXTL'
_computing_publication_material 'Bruker SHELXTL'
_computing_structure_refinement 'SHELXL-97 (Sheldrick, 1997)'
_computing_structure_solution 'SHELXS-97 (Sheldrick, 1990)'
_diffrn_ambient_temperature 273(2)
_diffrn_measured_fraction_theta_full 0.990
_diffrn_measured_fraction_theta_max 0.990
_diffrn_measurement_device_type 'CCD area detector'
_diffrn_measurement_method 'phi and omega scans'
_diffrn_radiation_monochromator graphite
_diffrn_radiation_source 'sealed tube'
_diffrn_radiation_type MoK\a
_diffrn_radiation_wavelength 0.71073
_diffrn_reflns_av_R_equivalents 0.0543
_diffrn_reflns_av_sigmaI/netI 0.0722
_diffrn_reflns_limit_h_max 14
_diffrn_reflns_limit_h_min -15
_diffrn_reflns_limit_k_max 6
_diffrn_reflns_limit_k_min -6
_diffrn_reflns_limit_l_max 25
_diffrn_reflns_limit_l_min -29
_diffrn_reflns_number 8017
_diffrn_reflns_theta_full 25.11
_diffrn_reflns_theta_max 25.11
_diffrn_reflns_theta_min 1.66
_diffrn_standards_decay_% none
_diffrn_standards_interval_count 'not measured'
_diffrn_standards_interval_time 'not measured'
_diffrn_standards_number none
_exptl_absorpt_coefficient_mu 0.488
_exptl_absorpt_correction_T_max 0.9529
_exptl_absorpt_correction_T_min 0.9304
_exptl_absorpt_correction_type multi-scan
_exptl_crystal_colour yellow
_exptl_crystal_density_diffrn 1.418
_exptl_crystal_density_method 'not measured'
_exptl_crystal_description block
_exptl_crystal_F_000 736
_exptl_crystal_size_max 0.15
_exptl_crystal_size_mid 0.12
_exptl_crystal_size_min 0.10
_refine_diff_density_max 0.456
_refine_diff_density_min -0.213
_refine_diff_density_rms 0.058
_refine_ls_extinction_method none
_refine_ls_goodness_of_fit_ref 1.053
_refine_ls_hydrogen_treatment constr
_refine_ls_matrix_type full
_refine_ls_number_parameters 201
_refine_ls_number_reflns 2935
_refine_ls_number_restraints 0
_refine_ls_restrained_S_all 1.053
_refine_ls_R_factor_all 0.1157
_refine_ls_R_factor_gt 0.0636
_refine_ls_shift/su_max 0.001
_refine_ls_shift/su_mean 0.000
_refine_ls_structure_factor_coef Fsqd
_refine_ls_weighting_details 'calc w=1/[\s^2^(Fo^2^)+(0.0619P)^2^+0.0716P] where P=(Fo^2^+2Fc^2^)/3'
_refine_ls_weighting_scheme calc
_refine_ls_wR_factor_gt 0.1236
_refine_ls_wR_factor_ref 0.1423
_reflns_number_gt 1827
_reflns_number_total 2935
_reflns_threshold_expression >2sigma(I)
_cod_data_source_file c5ra13498f2.cif
_cod_data_source_block z
_cod_depositor_comments
;
The following automatic conversions were performed:

'_symmetry_cell_setting' value 'Monoclinic' changed to 'monoclinic'
according to
/usr/data/users/saulius/crontab/automatic-downloads/rss-feeds/RSC/lib/dictionaries/cif_core.dic
dictionary named 'cif_core.dic' version 2.4.2 from 2011-04-26.

Automatic conversion script
Id: cif_fix_values 3271 2015-04-21 07:52:19Z andrius 
;
_cod_original_cell_volume 1657.3(11)
_cod_original_sg_symbol_H-M P2(1)/n
_cod_database_code 7222289

loop_
_symmetry_equiv_pos_as_xyz
'x, y, z'
'-x+1/2, y+1/2, -z+1/2'
'-x, -y, -z'
'x-1/2, -y-1/2, z-1/2'

loop_
_atom_site_label
_atom_site_type_symbol
_atom_site_fract_x
_atom_site_fract_y
_atom_site_fract_z
_atom_site_U_iso_or_equiv
_atom_site_adp_type
_atom_site_occupancy
_atom_site_symmetry_multiplicity
_atom_site_calc_flag
_atom_site_refinement_flags
Cl1 Cl 0.37965(11) 0.5731(3) -0.13587(5) 0.0840(5) Uani 1 1 d .
N1 N 0.8059(2) 0.4907(5) 0.02038(12) 0.0377(8) Uani 1 1 d .
O1 O 0.7617(2) 0.8210(5) 0.06742(11) 0.0498(8) Uani 1 1 d .
O2 O 0.8523(2) 0.1680(5) -0.02853(12) 0.0526(8) Uani 1 1 d .
S1 S 0.86537(9) 1.00627(18) 0.16463(4) 0.0453(3) Uani 1 1 d .
S2 S 1.08274(9) 0.7594(2) 0.19805(5) 0.0581(4) Uani 1 1 d .
C1 C 0.6258(3) 0.3269(7) -0.01848(17) 0.0462(11) Uani 1 1 d .
H1 H 0.6402 0.1945 0.0062 0.055 Uiso 1 1 calc R
C2 C 0.5263(3) 0.3451(8) -0.05553(18) 0.0524(12) Uani 1 1 d .
H2 H 0.4738 0.2244 -0.0561 0.063 Uiso 1 1 calc R
C3 C 0.5058(3) 0.5431(8) -0.09156(17) 0.0499(11) Uani 1 1 d .
C4 C 0.5815(4) 0.7229(8) -0.09244(18) 0.0568(12) Uani 1 1 d .
C5 C 0.6812(4) 0.7012(7) -0.05567(18) 0.0534(12) Uani 1 1 d .
H5 H 0.7341 0.8197 -0.0561 0.064 Uiso 1 1 calc R
C6 C 0.7032(3) 0.5063(7) -0.01841(16) 0.0403(10) Uani 1 1 d .
C7 C 0.8281(3) 0.6612(7) 0.06447(16) 0.0374(9) Uani 1 1 d .
C8 C 0.9317(3) 0.6376(6) 0.10413(16) 0.0367(9) Uani 1 1 d .
C9 C 1.0042(3) 0.4454(7) 0.09465(17) 0.0457(11) Uani 1 1 d .
H9 H 1.0706 0.4278 0.1195 0.055 Uiso 1 1 calc R
C10 C 0.9795(3) 0.2923(7) 0.05153(18) 0.0436(10) Uani 1 1 d .
H10 H 1.0294 0.1722 0.0472 0.052 Uiso 1 1 calc R
C11 C 0.8781(3) 0.3057(7) 0.01120(18) 0.0409(10) Uani 1 1 d .
C12 C 0.9560(3) 0.7901(7) 0.14963(16) 0.0408(10) Uani 1 1 d .
C13 C 0.9357(4) 1.1515(8) 0.22866(17) 0.0559(12) Uani 1 1 d .
H13A H 0.9535 1.0285 0.2579 0.067 Uiso 1 1 calc R
H13B H 1.0021 1.2274 0.2240 0.067 Uiso 1 1 calc R
C14 C 0.8614(4) 1.3478(8) 0.24339(18) 0.0630(13) Uani 1 1 d .
H14A H 0.8461 1.4712 0.2147 0.094 Uiso 1 1 calc R
H14B H 0.8958 1.4250 0.2778 0.094 Uiso 1 1 calc R
H14C H 0.7952 1.2714 0.2470 0.094 Uiso 1 1 calc R
C15 C 1.1782(4) 0.8830(11) 0.1611(2) 0.0789(16) Uani 1 1 d .
H15A H 1.1532 0.8479 0.1220 0.095 Uiso 1 1 calc R
H15B H 1.1829 1.0619 0.1658 0.095 Uiso 1 1 calc R
C16 C 1.2859(4) 0.7720(12) 0.1818(3) 0.109(2) Uani 1 1 d .
H16A H 1.3086 0.7976 0.2210 0.163 Uiso 1 1 calc R
H16B H 1.3365 0.8491 0.1638 0.163 Uiso 1 1 calc R
H16C H 1.2826 0.5970 0.1741 0.163 Uiso 1 1 calc R

loop_
_atom_site_aniso_label
_atom_site_aniso_U_11
_atom_site_aniso_U_22
_atom_site_aniso_U_33
_atom_site_aniso_U_23
_atom_site_aniso_U_13
_atom_site_aniso_U_12
Cl1 0.0540(9) 0.1192(11) 0.0684(9) -0.0009(8) -0.0072(7) 0.0019(8)
N1 0.0298(19) 0.0370(16) 0.045(2) -0.0041(16) 0.0069(16) 0.0014(15)
O1 0.0452(18) 0.0491(16) 0.0513(19) -0.0123(14) 0.0034(14) 0.0150(14)
O2 0.0506(19) 0.0438(15) 0.064(2) -0.0194(15) 0.0147(15) -0.0005(14)
S1 0.0438(7) 0.0445(5) 0.0466(7) -0.0062(5) 0.0084(5) 0.0021(5)
S2 0.0459(7) 0.0817(8) 0.0428(7) 0.0022(6) 0.0021(5) 0.0095(6)
C1 0.043(3) 0.042(2) 0.055(3) 0.001(2) 0.013(2) -0.001(2)
C2 0.039(3) 0.052(3) 0.066(3) -0.013(2) 0.010(2) -0.008(2)
C3 0.042(3) 0.061(3) 0.043(3) -0.009(2) 0.001(2) 0.007(2)
C4 0.052(3) 0.056(3) 0.055(3) -0.004(2) -0.002(2) 0.000(2)
C5 0.056(3) 0.038(2) 0.064(3) 0.000(2) 0.011(3) -0.009(2)
C6 0.039(3) 0.035(2) 0.046(3) -0.011(2) 0.007(2) 0.000(2)
C7 0.039(3) 0.035(2) 0.038(2) -0.0019(19) 0.010(2) 0.0005(19)
C8 0.033(2) 0.038(2) 0.038(2) 0.0062(19) 0.0068(19) 0.0035(18)
C9 0.039(3) 0.042(2) 0.054(3) 0.010(2) 0.007(2) 0.0074(19)
C10 0.037(3) 0.035(2) 0.060(3) 0.002(2) 0.015(2) 0.0098(19)
C11 0.039(3) 0.031(2) 0.056(3) 0.001(2) 0.018(2) 0.0002(19)
C12 0.039(3) 0.044(2) 0.037(2) 0.007(2) 0.0043(19) 0.0004(19)
C13 0.059(3) 0.061(3) 0.045(3) -0.008(2) 0.006(2) -0.001(2)
C14 0.071(4) 0.057(3) 0.061(3) -0.013(2) 0.015(3) 0.004(3)
C15 0.048(3) 0.101(4) 0.082(4) 0.025(3) 0.005(3) -0.008(3)
C16 0.049(4) 0.165(6) 0.112(5) 0.027(5) 0.019(3) 0.013(4)

loop_
_atom_type_symbol
_atom_type_description
_atom_type_scat_dispersion_real
_atom_type_scat_dispersion_imag
_atom_type_scat_source
C C 0.0033 0.0016 'International Tables Vol C Tables 4.2.6.8 and 6.1.1.4'
H H 0.0000 0.0000 'International Tables Vol C Tables 4.2.6.8 and 6.1.1.4'
N N 0.0061 0.0033 'International Tables Vol C Tables 4.2.6.8 and 6.1.1.4'
O O 0.0106 0.0060 'International Tables Vol C Tables 4.2.6.8 and 6.1.1.4'
S S 0.1246 0.1234 'International Tables Vol C Tables 4.2.6.8 and 6.1.1.4'
Cl Cl 0.1484 0.1585 'International Tables Vol C Tables 4.2.6.8 and 6.1.1.4'

loop_
_geom_angle_atom_site_label_1
_geom_angle_atom_site_label_2
_geom_angle_atom_site_label_3
_geom_angle
C7 N1 C11 124.4(3)
C7 N1 C6 118.2(3)
C11 N1 C6 117.4(3)
C12 S1 C13 104.99(19)
C12 S2 C15 103.5(2)
C6 C1 C2 119.6(4)
C6 C1 H1 120.2
C2 C1 H1 120.2
C3 C2 C1 119.6(4)
C3 C2 H2 120.2
C1 C2 H2 120.2
C4 C3 C2 121.9(4)
C4 C3 Cl1 118.5(3)
C2 C3 Cl1 119.6(3)
C3 C4 C5 118.1(4)
C6 C5 C4 121.2(4)
C6 C5 H5 119.4
C4 C5 H5 119.4
C1 C6 C5 119.6(4)
C1 C6 N1 120.0(4)
C5 C6 N1 120.4(3)
O1 C7 N1 119.3(4)
O1 C7 C8 123.5(3)
N1 C7 C8 117.2(3)
C12 C8 C9 122.1(4)
C12 C8 C7 120.1(3)
C9 C8 C7 117.8(4)
C10 C9 C8 122.3(4)
C10 C9 H9 118.9
C8 C9 H9 118.9
C9 C10 C11 122.5(3)
C9 C10 H10 118.8
C11 C10 H10 118.8
O2 C11 N1 119.8(4)
O2 C11 C10 124.3(3)
N1 C11 C10 115.8(4)
C8 C12 S1 122.8(3)
C8 C12 S2 119.8(3)
S1 C12 S2 117.4(2)
C14 C13 S1 107.6(3)
C14 C13 H13A 110.2
S1 C13 H13A 110.2
C14 C13 H13B 110.2
S1 C13 H13B 110.2
H13A C13 H13B 108.5
C13 C14 H14A 109.5
C13 C14 H14B 109.5
H14A C14 H14B 109.5
C13 C14 H14C 109.5
H14A C14 H14C 109.5
H14B C14 H14C 109.5
C16 C15 S2 110.7(4)
C16 C15 H15A 109.5
S2 C15 H15A 109.5
C16 C15 H15B 109.5
S2 C15 H15B 109.5
H15A C15 H15B 108.1
C15 C16 H16A 109.5
C15 C16 H16B 109.5
H16A C16 H16B 109.5
C15 C16 H16C 109.5
H16A C16 H16C 109.5
H16B C16 H16C 109.5

loop_
_geom_bond_atom_site_label_1
_geom_bond_atom_site_label_2
_geom_bond_distance
Cl1 C3 1.733(4)
N1 C7 1.407(4)
N1 C11 1.410(4)
N1 C6 1.436(5)
O1 C7 1.220(4)
O2 C11 1.217(4)
S1 C12 1.739(4)
S1 C13 1.813(4)
S2 C12 1.784(4)
S2 C15 1.811(5)
C1 C6 1.380(5)
C1 C2 1.387(5)
C1 H1 0.9300
C2 C3 1.377(6)
C2 H2 0.9300
C3 C4 1.370(6)
C4 C5 1.387(6)
C5 C6 1.384(5)
C5 H5 0.9300
C7 C8 1.459(5)
C8 C12 1.373(5)
C8 C9 1.442(5)
C9 C10 1.330(5)
C9 H9 0.9300
C10 C11 1.442(5)
C10 H10 0.9300
C13 C14 1.519(5)
C13 H13A 0.9700
C13 H13B 0.9700
C14 H14A 0.9600
C14 H14B 0.9600
C14 H14C 0.9600
C15 C16 1.475(7)
C15 H15A 0.9700
C15 H15B 0.9700
C16 H16A 0.9600
C16 H16B 0.9600
C16 H16C 0.9600
